data_7240220
loop_
_publ_author_name
'Xu, Xin'
'Chen, Dong'
'Li, Hongzhen'
'Yan, Mi'
'Xiong, Ying'
'Zhao, Haixia'
'Xu, Rong'

_publ_section_title
;
 Crystal structure evolution of an energetic compound dihydroxylammonium
 5,5&#x2032;-bistetrazole-1,1&#x2032;-diolate induced by solvents
;
_journal_issue 20
_journal_name_full 'RSC Advances'
_journal_page_first 11939
_journal_page_last 11944
_journal_paper_doi 10.1039/D0RA01182G
_journal_volume 10
_journal_year 2020
_chemical_formula_moiety '[NH2(CH3CH2) 2+]2[C2O2N8 2 -]'
_chemical_formula_sum 'C10 H24 N10 O2'
_chemical_formula_weight 316.39
_chemical_name_common DEA-BTO
_space_group_crystal_system monoclinic
_space_group_IT_number 12
_space_group_name_Hall '-C 2y'
_space_group_name_H-M_alt 'C 1 2/m 1'
_atom_sites_solution_hydrogens difmap
_audit_creation_method SHELXL-2013
_audit_update_record
;
2020-01-18 deposited with the CCDC.	2020-03-16 downloaded from the CCDC.
;
_cell_angle_alpha 90
_cell_angle_beta 105.393(3)
_cell_angle_gamma 90
_cell_formula_units_Z 2
_cell_length_a 8.3308(10)
_cell_length_b 12.0024(16)
_cell_length_c 9.2986(12)
_cell_measurement_reflns_used 3997
_cell_measurement_temperature 293(2)
_cell_measurement_theta_max 52.620
_cell_measurement_theta_min 4.103
_cell_volume 896.4(2)
_computing_cell_refinement 'Bruker SAINT'
_computing_data_collection 'Bruker APEX2'
_computing_data_reduction 'Bruker SAINT'
_computing_molecular_graphics 'Bruker SHELXTL'
_computing_publication_material 'Bruker SHELXTL'
_computing_structure_refinement 'SHELXL-2013 (Sheldrick, 2013)'
_computing_structure_solution 'SHELXS-97 (Sheldrick 2008)'
_diffrn_ambient_temperature 293(2)
_diffrn_measured_fraction_theta_full 0.992
_diffrn_measured_fraction_theta_max 0.992
_diffrn_measurement_device_type 'Bruker APEX-II CCD'
_diffrn_measurement_method '\f and \w scans'
_diffrn_radiation_type MoK\a
_diffrn_radiation_wavelength 0.71073
_diffrn_reflns_av_R_equivalents 0.0347
_diffrn_reflns_av_unetI/netI 0.0192
_diffrn_reflns_Laue_measured_fraction_full 0.992
_diffrn_reflns_Laue_measured_fraction_max 0.992
_diffrn_reflns_limit_h_max 10
_diffrn_reflns_limit_h_min -10
_diffrn_reflns_limit_k_max 14
_diffrn_reflns_limit_k_min -14
_diffrn_reflns_limit_l_max 11
_diffrn_reflns_limit_l_min -11
_diffrn_reflns_number 7344
_diffrn_reflns_point_group_measured_fraction_full 0.992
_diffrn_reflns_point_group_measured_fraction_max 0.992
_diffrn_reflns_theta_full 25.242
_diffrn_reflns_theta_max 25.996
_diffrn_reflns_theta_min 3.052
_exptl_absorpt_coefficient_mu 0.087
_exptl_absorpt_correction_T_max 0.7456
_exptl_absorpt_correction_T_min 0.6212
_exptl_absorpt_correction_type multi-scan
_exptl_absorpt_process_details sadabs
_exptl_crystal_colour colorless
_exptl_crystal_density_diffrn 1.172
_exptl_crystal_description prismatic
_exptl_crystal_F_000 340
_exptl_crystal_recrystallization_method 'Re-crystallisation from solvent: DEF'
_exptl_crystal_size_max 0.180
_exptl_crystal_size_mid 0.100
_exptl_crystal_size_min 0.070
_refine_diff_density_max 0.221
_refine_diff_density_min -0.100
_refine_diff_density_rms 0.026
_refine_ls_extinction_coef 0.028(11)
_refine_ls_extinction_expression Fc^*^=kFc[1+0.001xFc^2^\l^3^/sin(2\q)]^-1/4^
_refine_ls_extinction_method SHELXL
_refine_ls_goodness_of_fit_ref 1.083
_refine_ls_hydrogen_treatment refall
_refine_ls_matrix_type full
_refine_ls_number_parameters 88
_refine_ls_number_reflns 924
_refine_ls_number_restraints 0
_refine_ls_restrained_S_all 1.083
_refine_ls_R_factor_all 0.0492
_refine_ls_R_factor_gt 0.0402
_refine_ls_shift/su_max 0.000
_refine_ls_shift/su_mean 0.000
_refine_ls_structure_factor_coef Fsqd
_refine_ls_weighting_details 'w=1/[\s^2^(Fo^2^)+(0.0604P)^2^+0.2653P] where P=(Fo^2^+2Fc^2^)/3'
_refine_ls_weighting_scheme calc
_refine_ls_wR_factor_gt 0.1111
_refine_ls_wR_factor_ref 0.1183
_reflns_Friedel_coverage 0.000
_reflns_number_gt 776
_reflns_number_total 924
_reflns_threshold_expression 'I > 2\s(I)'
_cod_data_source_file d0ra01182g2.cif
_cod_data_source_block mo_d8v19707_0m
_cod_depositor_comments 'Adding full bibliography for 7240219--7240221.cif.'
_cod_original_sg_symbol_H-M 'C 2/m'
_cod_database_code 7240220
_shelx_space_group_comment
; 
The symmetry employed for this shelxl refinement is uniquely defined 
by the following loop, which should always be used as a source of 
symmetry information in preference to the above space-group names. 
They are only intended as comments. 
;
_shelx_estimated_absorpt_t_min 0.984
_shelx_estimated_absorpt_t_max 0.994
_shelxl_version_number 2013-4

loop_
_space_group_symop_operation_xyz
'x, y, z'
'-x, y, -z'
'x+1/2, y+1/2, z'
'-x+1/2, y+1/2, -z'
'-x, -y, -z'
'x, -y, z'
'-x+1/2, -y+1/2, -z'
'x+1/2, -y+1/2, z'

loop_
_atom_site_label
_atom_site_type_symbol
_atom_site_fract_x
_atom_site_fract_y
_atom_site_fract_z
_atom_site_U_iso_or_equiv
_atom_site_adp_type
_atom_site_occupancy
_atom_site_site_symmetry_order
_atom_site_calc_flag
_atom_site_refinement_flags_posn
_atom_site_refinement_flags_adp
_atom_site_refinement_flags_occupancy
_atom_site_disorder_assembly
_atom_site_disorder_group
O1 O 0.67679(15) 0.5000 0.44283(16) 0.0774(6) Uani 1 2 d S T P . .
N1 N 0.79047(18) 0.5000 0.36931(17) 0.0495(5) Uani 1 2 d S T P . .
N2 N 0.7513(2) 0.5000 0.22000(18) 0.0579(5) Uani 1 2 d S T P . .
N3 N 0.8927(2) 0.5000 0.18374(19) 0.0631(6) Uani 1 2 d S T P . .
N4 N 1.02173(19) 0.5000 0.30648(18) 0.0586(5) Uani 1 2 d S T P . .
C1 C 0.9564(2) 0.5000 0.4218(2) 0.0445(5) Uani 1 2 d S T P . .
N5 N 0.3575(2) 0.5000 0.26156(19) 0.0511(5) Uani 1 2 d S T P . .
C2 C 0.3276(3) 0.39731(18) 0.1708(2) 0.0790(6) Uani 1 1 d . . . . .
C3 C 0.3585(5) 0.2970(2) 0.2680(5) 0.1214(11) Uani 1 1 d . . . . .
H5A H 0.296(3) 0.5000 0.327(3) 0.065(7) Uiso 1 2 d S . P . .
H2A H 0.210(3) 0.3968(18) 0.113(3) 0.102(7) Uiso 1 1 d . . . . .
H5B H 0.473(3) 0.5000 0.321(3) 0.062(6) Uiso 1 2 d S . P . .
H2B H 0.406(3) 0.394(2) 0.108(3) 0.108(7) Uiso 1 1 d . . . . .
H3A H 0.478(5) 0.298(3) 0.329(4) 0.149(11) Uiso 1 1 d . . . . .
H3B H 0.346(4) 0.228(3) 0.201(4) 0.164(12) Uiso 1 1 d . . . . .
H3C H 0.290(5) 0.297(4) 0.332(5) 0.185(18) Uiso 1 1 d . . . . .

loop_
_atom_site_aniso_label
_atom_site_aniso_U_11
_atom_site_aniso_U_22
_atom_site_aniso_U_33
_atom_site_aniso_U_23
_atom_site_aniso_U_13
_atom_site_aniso_U_12
O1 0.0285(7) 0.1529(17) 0.0511(9) 0.000 0.0110(6) 0.000
N1 0.0300(8) 0.0730(11) 0.0433(9) 0.000 0.0060(6) 0.000
N2 0.0386(9) 0.0879(13) 0.0435(9) 0.000 0.0044(7) 0.000
N3 0.0414(9) 0.1005(15) 0.0452(10) 0.000 0.0074(7) 0.000
N4 0.0354(8) 0.0947(14) 0.0446(9) 0.000 0.0088(7) 0.000
C1 0.0286(8) 0.0583(11) 0.0457(10) 0.000 0.0081(7) 0.000
N5 0.0325(8) 0.0749(12) 0.0452(9) 0.000 0.0094(7) 0.000
C2 0.0668(12) 0.0938(14) 0.0725(11) -0.0235(10) 0.0116(9) -0.0016(9)
C3 0.126(3) 0.0803(18) 0.147(3) -0.0109(17) 0.018(2) 0.0028(15)

loop_
_atom_type_symbol
_atom_type_description
_atom_type_scat_dispersion_real
_atom_type_scat_dispersion_imag
_atom_type_scat_source
C C 0.0033 0.0016 'International Tables Vol C Tables 4.2.6.8 and 6.1.1.4'
H H 0.0000 0.0000 'International Tables Vol C Tables 4.2.6.8 and 6.1.1.4'
N N 0.0061 0.0033 'International Tables Vol C Tables 4.2.6.8 and 6.1.1.4'
O O 0.0106 0.0060 'International Tables Vol C Tables 4.2.6.8 and 6.1.1.4'

loop_
_geom_angle_atom_site_label_1
_geom_angle_atom_site_label_2
_geom_angle_atom_site_label_3
_geom_angle
_geom_angle_site_symmetry_1
_geom_angle_site_symmetry_3
_geom_angle_publ_flag
O1 N1 C1 129.13(16) . . ?
O1 N1 N2 122.09(14) . . ?
C1 N1 N2 108.78(15) . . ?
N3 N2 N1 106.18(15) . . ?
N2 N3 N4 110.66(16) . . ?
C1 N4 N3 106.25(15) . . ?
N4 C1 N1 108.13(16) . . ?
N4 C1 C1 127.67(19) . 5_766 ?
N1 C1 C1 124.2(2) . 5_766 ?
C2 N5 C2 113.1(2) 6_565 . ?
C2 N5 H5A 110.3(7) 6_565 . ?
C2 N5 H5A 110.3(7) . . ?
C2 N5 H5B 108.5(6) 6_565 . ?
C2 N5 H5B 108.5(6) . . ?
H5A N5 H5B 106(2) . . ?
N5 C2 C3 110.7(2) . . ?
N5 C2 H2A 108.0(13) . . ?
C3 C2 H2A 108.3(13) . . ?
N5 C2 H2B 109.8(14) . . ?
C3 C2 H2B 106.9(14) . . ?
H2A C2 H2B 113(2) . . ?
C2 C3 H3A 108.6(18) . . ?
C2 C3 H3B 108.2(19) . . ?
H3A C3 H3B 106(2) . . ?
C2 C3 H3C 110(3) . . ?
H3A C3 H3C 109(3) . . ?
H3B C3 H3C 114(3) . . ?

loop_
_geom_bond_atom_site_label_1
_geom_bond_atom_site_label_2
_geom_bond_distance
_geom_bond_site_symmetry_2
_geom_bond_publ_flag
O1 N1 1.307(2) . ?
N1 C1 1.338(2) . ?
N1 N2 1.339(2) . ?
N2 N3 1.309(2) . ?
N3 N4 1.344(2) . ?
N4 C1 1.325(2) . ?
C1 C1 1.443(4) 5_766 ?
N5 C2 1.477(2) 6_565 ?
N5 C2 1.477(2) . ?
N5 H5A 0.89(2) . ?
N5 H5B 0.97(2) . ?
C2 C3 1.487(4) . ?
C2 H2A 0.98(2) . ?
C2 H2B 0.99(2) . ?
C3 H3A 1.00(4) . ?
C3 H3B 1.02(4) . ?
C3 H3C 0.93(4) . ?

loop_
_geom_torsion_atom_site_label_1
_geom_torsion_atom_site_label_2
_geom_torsion_atom_site_label_3
_geom_torsion_atom_site_label_4
_geom_torsion
_geom_torsion_site_symmetry_1
_geom_torsion_site_symmetry_2
_geom_torsion_site_symmetry_3
_geom_torsion_site_symmetry_4
_geom_torsion_publ_flag
O1 N1 N2 N3 180.000(0) . . . . ?
C1 N1 N2 N3 0.000(0) . . . . ?
N1 N2 N3 N4 0.000(0) . . . . ?
N2 N3 N4 C1 0.000(0) . . . . ?
N3 N4 C1 N1 0.000(0) . . . . ?
N3 N4 C1 C1 180.000(0) . . . 5_766 ?
O1 N1 C1 N4 180.000(0) . . . . ?
N2 N1 C1 N4 0.000(0) . . . . ?
O1 N1 C1 C1 0.000(1) . . . 5_766 ?
N2 N1 C1 C1 180.000(0) . . . 5_766 ?
C2 N5 C2 C3 -179.6(2) 6_565 . . . ?
